data_7002504
loop_
_publ_author_name
'Robertson, Stuart D.'
'Ritch, Jamie S.'
'Chivers, Tristram'

_publ_section_title
;
 Palladium and platinum complexes of tellurium-containing
 imidodiphosphinate ligands: nucleophilic attack of
 Li[(PiPr2)(TePiPr2)N] on coordinated 1,5-cyclooctadiene
;
_journal_issue 40
_journal_name_full 'Dalton Transactions'
_journal_page_first 8582
_journal_page_last 8592
_journal_paper_doi 10.1039/b911490d
_journal_year 2009
_chemical_formula_moiety 'C24 H56 N2 P4 Pd Te2'
_chemical_formula_sum 'C24 H56 N2 P4 Pd Te2'
_chemical_formula_weight 858.19
_chemical_name_systematic
;
?
;
_space_group_IT_number 2
_symmetry_cell_setting triclinic
_symmetry_space_group_name_Hall '-P 1'
_symmetry_space_group_name_H-M 'P -1'
_atom_sites_solution_hydrogens geom
_atom_sites_solution_primary direct
_atom_sites_solution_secondary difmap
_audit_creation_method SHELXL-97
_cell_angle_alpha 102.22(3)
_cell_angle_beta 91.05(3)
_cell_angle_gamma 94.24(3)
_cell_formula_units_Z 2
_cell_length_a 8.7536(18)
_cell_length_b 12.623(3)
_cell_length_c 15.669(3)
_cell_measurement_reflns_used 21391
_cell_measurement_temperature 173(2)
_cell_measurement_theta_max 27.48
_cell_measurement_theta_min 1.00
_cell_volume 1686.5(7)
_computing_cell_refinement 'Nonius DENZO'
_computing_data_collection 'Nonius COLLECT'
_computing_data_reduction 'Nonius DENZO'
_computing_molecular_graphics 'Bruker SHELXTL'
_computing_publication_material 'Bruker SHELXTL'
_computing_structure_refinement 'SHELXL-97 (Sheldrick, 1997)'
_computing_structure_solution 'SHELXS-97 (Sheldrick, 1990)'
_diffrn_ambient_temperature 173(2)
_diffrn_measured_fraction_theta_full 0.999
_diffrn_measured_fraction_theta_max 0.999
_diffrn_measurement_device_type 'Nonius KappaCCD'
_diffrn_measurement_method 'phi\omega scans'
_diffrn_radiation_monochromator graphite
_diffrn_radiation_source 'fine-focus sealed tube'
_diffrn_radiation_type MoK\a
_diffrn_radiation_wavelength 0.71073
_diffrn_reflns_av_R_equivalents 0.0866
_diffrn_reflns_av_sigmaI/netI 0.0466
_diffrn_reflns_limit_h_max 10
_diffrn_reflns_limit_h_min -10
_diffrn_reflns_limit_k_max 15
_diffrn_reflns_limit_k_min -15
_diffrn_reflns_limit_l_max 18
_diffrn_reflns_limit_l_min -18
_diffrn_reflns_number 32623
_diffrn_reflns_theta_full 25.02
_diffrn_reflns_theta_max 25.02
_diffrn_reflns_theta_min 2.65
_exptl_absorpt_coefficient_mu 2.451
_exptl_absorpt_correction_T_max 0.925
_exptl_absorpt_correction_T_min 0.582
_exptl_absorpt_correction_type multi-scan
_exptl_absorpt_process_details
;
multi-scan from symmetry-related measurements
Sortav (Blessing 1995)
;
_exptl_crystal_colour 'pale yellow'
_exptl_crystal_density_diffrn 1.690
_exptl_crystal_density_method 'not measured'
_exptl_crystal_description rod
_exptl_crystal_F_000 848
_exptl_crystal_size_max 0.22
_exptl_crystal_size_mid 0.04
_exptl_crystal_size_min 0.03
_refine_diff_density_max 0.699
_refine_diff_density_min -2.273
_refine_diff_density_rms 0.249
_refine_ls_extinction_method none
_refine_ls_goodness_of_fit_ref 1.024
_refine_ls_hydrogen_treatment constr
_refine_ls_matrix_type full
_refine_ls_number_parameters 314
_refine_ls_number_reflns 5953
_refine_ls_number_restraints 0
_refine_ls_restrained_S_all 1.024
_refine_ls_R_factor_all 0.0562
_refine_ls_R_factor_gt 0.0373
_refine_ls_shift/su_max 0.000
_refine_ls_shift/su_mean 0.000
_refine_ls_structure_factor_coef Fsqd
_refine_ls_weighting_details 'calc w=1/[\s^2^(Fo^2^)+(0.0565P)^2^+1.9124P] where P=(Fo^2^+2Fc^2^)/3'
_refine_ls_weighting_scheme calc
_refine_ls_wR_factor_gt 0.0930
_refine_ls_wR_factor_ref 0.1061
_reflns_number_gt 4590
_reflns_number_total 5953
_reflns_threshold_expression >2sigma(I)
_cod_data_source_file b911490d.txt
_cod_data_source_block compound-trans7-alternatecell
_cod_depositor_comments
;
The following automatic conversions were performed:
'_symmetry_cell_setting' value 'Triclinic' changed to 'triclinic'
according to '/home/saulius/struct/CIF-dictionaries/cif_core.dic'
dictionary named 'cif_core.dic' version 2.4.1 from 2010-06-29.

Automatic conversion script
Id: cif_fix_enum 1527 2010-12-29 10:47:43Z saulius 
;
_cod_original_sg_symbol_H-M P-1
_cod_database_code 7002504

loop_
_symmetry_equiv_pos_as_xyz
'x, y, z'
'-x, -y, -z'

loop_
_atom_site_label
_atom_site_type_symbol
_atom_site_fract_x
_atom_site_fract_y
_atom_site_fract_z
_atom_site_U_iso_or_equiv
_atom_site_adp_type
_atom_site_occupancy
_atom_site_symmetry_multiplicity
_atom_site_calc_flag
_atom_site_refinement_flags
_atom_site_disorder_assembly
_atom_site_disorder_group
Pd1 Pd 0.24115(4) 0.25946(3) 0.24186(2) 0.01890(11) Uani 1 1 d . . .
Te1 Te 0.13910(4) 0.10766(3) 0.11147(2) 0.03862(13) Uani 1 1 d . . .
P1 P 0.24494(13) 0.19785(9) -0.00023(7) 0.0209(3) Uani 1 1 d . . .
C1 C 0.1513(6) 0.2281(5) -0.1656(3) 0.0396(13) Uani 1 1 d . . .
H1A H 0.0644 0.2294 -0.2057 0.059 Uiso 1 1 calc R . .
H1B H 0.2228 0.1772 -0.1948 0.059 Uiso 1 1 calc R . .
H1C H 0.2038 0.3011 -0.1487 0.059 Uiso 1 1 calc R . .
C2 C 0.0931(5) 0.1917(4) -0.0841(3) 0.0292(11) Uani 1 1 d . . .
H2A H 0.0507 0.1142 -0.1025 0.035 Uiso 1 1 calc R . .
C3 C -0.0369(6) 0.2584(5) -0.0466(4) 0.0476(15) Uani 1 1 d . . .
H3A H -0.1214 0.2480 -0.0902 0.071 Uiso 1 1 calc R . .
H3B H -0.0002 0.3355 -0.0311 0.071 Uiso 1 1 calc R . .
H3C H -0.0729 0.2348 0.0058 0.071 Uiso 1 1 calc R . .
C4 C 0.5121(6) 0.1748(5) -0.0989(4) 0.0459(15) Uani 1 1 d . . .
H4A H 0.6028 0.1335 -0.1104 0.069 Uiso 1 1 calc R . .
H4B H 0.5426 0.2473 -0.0635 0.069 Uiso 1 1 calc R . .
H4C H 0.4647 0.1816 -0.1544 0.069 Uiso 1 1 calc R . .
C5 C 0.3978(6) 0.1156(4) -0.0496(3) 0.0316(11) Uani 1 1 d . . .
H5A H 0.4577 0.0995 0.0004 0.038 Uiso 1 1 calc R . .
C6 C 0.3346(6) 0.0044(4) -0.1038(4) 0.0406(13) Uani 1 1 d . . .
H6A H 0.4194 -0.0414 -0.1202 0.061 Uiso 1 1 calc R . .
H6B H 0.2811 0.0144 -0.1567 0.061 Uiso 1 1 calc R . .
H6C H 0.2629 -0.0307 -0.0690 0.061 Uiso 1 1 calc R . .
N1 N 0.3085(4) 0.3190(3) 0.0409(2) 0.0220(8) Uani 1 1 d . . .
P2 P 0.32917(12) 0.37103(9) 0.14639(7) 0.0184(3) Uani 1 1 d . . .
C7 C 0.6235(5) 0.3110(4) 0.1666(4) 0.0368(13) Uani 1 1 d . . .
H7A H 0.7323 0.3332 0.1806 0.055 Uiso 1 1 calc R . .
H7B H 0.6124 0.2617 0.1091 0.055 Uiso 1 1 calc R . .
H7C H 0.5815 0.2737 0.2109 0.055 Uiso 1 1 calc R . .
C8 C 0.5367(5) 0.4115(4) 0.1656(3) 0.0238(10) Uani 1 1 d . . .
H8A H 0.5513 0.4610 0.2246 0.029 Uiso 1 1 calc R . .
C9 C 0.6038(5) 0.4722(4) 0.0985(3) 0.0317(12) Uani 1 1 d . . .
H9A H 0.7124 0.4940 0.1134 0.047 Uiso 1 1 calc R . .
H9B H 0.5484 0.5370 0.0989 0.047 Uiso 1 1 calc R . .
H9C H 0.5935 0.4244 0.0403 0.047 Uiso 1 1 calc R . .
C10 C 0.3050(6) 0.5979(4) 0.2236(3) 0.0363(12) Uani 1 1 d . . .
H10A H 0.2478 0.6613 0.2219 0.054 Uiso 1 1 calc R . .
H10B H 0.4126 0.6139 0.2112 0.054 Uiso 1 1 calc R . .
H10C H 0.2987 0.5808 0.2817 0.054 Uiso 1 1 calc R . .
C11 C 0.2364(5) 0.5006(4) 0.1550(3) 0.0255(10) Uani 1 1 d . . .
H11A H 0.2466 0.5214 0.0971 0.031 Uiso 1 1 calc R . .
C12 C 0.0650(6) 0.4804(4) 0.1676(4) 0.0384(13) Uani 1 1 d . . .
H12A H 0.0135 0.5456 0.1637 0.058 Uiso 1 1 calc R . .
H12B H 0.0491 0.4635 0.2252 0.058 Uiso 1 1 calc R . .
H12C H 0.0224 0.4191 0.1221 0.058 Uiso 1 1 calc R . .
Te2 Te 0.33761(4) 0.40792(2) 0.37569(2) 0.02935(12) Uani 1 1 d . . .
P3 P 0.25360(13) 0.30512(9) 0.48504(7) 0.0188(3) Uani 1 1 d . . .
C13 C 0.1719(6) 0.4903(4) 0.6052(4) 0.0386(13) Uani 1 1 d . . .
H13A H 0.0879 0.5337 0.6286 0.058 Uiso 1 1 calc R . .
H13B H 0.2368 0.5307 0.5706 0.058 Uiso 1 1 calc R . .
H13C H 0.2334 0.4752 0.6535 0.058 Uiso 1 1 calc R . .
C14 C 0.1053(5) 0.3820(4) 0.5464(3) 0.0271(11) Uani 1 1 d . . .
H14A H 0.0373 0.4025 0.5016 0.033 Uiso 1 1 calc R . .
C15 C 0.0022(6) 0.3155(5) 0.5957(4) 0.0443(14) Uani 1 1 d . . .
H15A H -0.0892 0.3540 0.6133 0.066 Uiso 1 1 calc R . .
H15B H 0.0578 0.3052 0.6478 0.066 Uiso 1 1 calc R . .
H15C H -0.0285 0.2445 0.5579 0.066 Uiso 1 1 calc R . .
C16 C 0.3676(6) 0.2403(5) 0.6310(4) 0.0479(15) Uani 1 1 d . . .
H16A H 0.4574 0.2356 0.6679 0.072 Uiso 1 1 calc R . .
H16B H 0.3252 0.1669 0.6029 0.072 Uiso 1 1 calc R . .
H16C H 0.2898 0.2783 0.6671 0.072 Uiso 1 1 calc R . .
C17 C 0.4145(5) 0.3026(4) 0.5615(3) 0.0261(10) Uani 1 1 d . . .
H17A H 0.4453 0.3794 0.5917 0.031 Uiso 1 1 calc R . .
C18 C 0.5534(6) 0.2566(5) 0.5141(4) 0.0424(14) Uani 1 1 d . . .
H18A H 0.6396 0.2629 0.5562 0.064 Uiso 1 1 calc R . .
H18B H 0.5814 0.2975 0.4693 0.064 Uiso 1 1 calc R . .
H18C H 0.5286 0.1799 0.4865 0.064 Uiso 1 1 calc R . .
N2 N 0.1885(4) 0.1853(3) 0.4390(2) 0.0209(8) Uani 1 1 d . . .
P4 P 0.16009(12) 0.14242(9) 0.33401(7) 0.0179(2) Uani 1 1 d . . .
C19 C -0.1326(6) 0.2041(5) 0.3189(4) 0.0496(16) Uani 1 1 d . . .
H19A H -0.2416 0.1833 0.3043 0.074 Uiso 1 1 calc R . .
H19B H -0.0894 0.2435 0.2762 0.074 Uiso 1 1 calc R . .
H19C H -0.1213 0.2510 0.3774 0.074 Uiso 1 1 calc R . .
C20 C -0.0481(5) 0.1023(4) 0.3168(3) 0.0260(10) Uani 1 1 d . . .
H20A H -0.0646 0.0548 0.2571 0.031 Uiso 1 1 calc R . .
C21 C -0.1162(6) 0.0402(5) 0.3818(4) 0.0464(15) Uani 1 1 d . . .
H21A H -0.2280 0.0312 0.3733 0.070 Uiso 1 1 calc R . .
H21B H -0.0893 0.0808 0.4413 0.070 Uiso 1 1 calc R . .
H21C H -0.0755 -0.0314 0.3727 0.070 Uiso 1 1 calc R . .
C22 C 0.4286(6) 0.0428(5) 0.2998(4) 0.0483(15) Uani 1 1 d . . .
H22A H 0.4805 -0.0242 0.2822 0.072 Uiso 1 1 calc R . .
H22B H 0.4713 0.0836 0.3565 0.072 Uiso 1 1 calc R . .
H22C H 0.4438 0.0873 0.2559 0.072 Uiso 1 1 calc R . .
C23 C 0.2573(5) 0.0143(4) 0.3070(3) 0.0283(11) Uani 1 1 d . . .
H23A H 0.2169 -0.0265 0.2482 0.034 Uiso 1 1 calc R . .
C24 C 0.2318(8) -0.0600(5) 0.3704(5) 0.070(2) Uani 1 1 d . . .
H24A H 0.2914 -0.1234 0.3532 0.105 Uiso 1 1 calc R . .
H24B H 0.1227 -0.0841 0.3696 0.105 Uiso 1 1 calc R . .
H24C H 0.2649 -0.0207 0.4295 0.105 Uiso 1 1 calc R . .

loop_
_atom_site_aniso_label
_atom_site_aniso_U_11
_atom_site_aniso_U_22
_atom_site_aniso_U_33
_atom_site_aniso_U_23
_atom_site_aniso_U_13
_atom_site_aniso_U_12
Pd1 0.0239(2) 0.0183(2) 0.0135(2) 0.00340(14) -0.00115(14) -0.00435(14)
Te1 0.0649(3) 0.0305(2) 0.01560(19) 0.00464(15) -0.00418(16) -0.02580(17)
P1 0.0262(6) 0.0212(6) 0.0144(6) 0.0044(5) -0.0023(5) -0.0046(5)
C1 0.050(3) 0.047(3) 0.023(3) 0.013(3) -0.006(2) -0.002(3)
C2 0.031(3) 0.034(3) 0.021(3) 0.006(2) -0.007(2) -0.010(2)
C3 0.031(3) 0.066(4) 0.045(4) 0.011(3) -0.007(3) 0.003(3)
C4 0.036(3) 0.047(3) 0.045(4) -0.013(3) 0.011(3) -0.003(2)
C5 0.042(3) 0.025(3) 0.025(3) -0.001(2) -0.007(2) 0.002(2)
C6 0.052(3) 0.025(3) 0.041(3) -0.001(2) -0.007(3) 0.005(2)
N1 0.028(2) 0.023(2) 0.014(2) 0.0062(16) 0.0017(15) -0.0049(16)
P2 0.0217(6) 0.0176(6) 0.0154(6) 0.0039(5) -0.0013(4) -0.0029(4)
C7 0.026(3) 0.043(3) 0.045(3) 0.018(3) -0.002(2) 0.001(2)
C8 0.019(2) 0.027(3) 0.025(3) 0.007(2) -0.0046(18) -0.0063(18)
C9 0.023(2) 0.039(3) 0.034(3) 0.013(2) -0.002(2) -0.009(2)
C10 0.058(3) 0.023(3) 0.026(3) 0.000(2) 0.001(2) 0.004(2)
C11 0.031(3) 0.023(2) 0.025(3) 0.008(2) 0.000(2) 0.0039(19)
C12 0.037(3) 0.038(3) 0.040(3) 0.004(3) 0.002(2) 0.012(2)
Te2 0.0475(2) 0.02189(19) 0.01595(19) 0.00321(14) -0.00136(14) -0.01222(14)
P3 0.0218(6) 0.0188(6) 0.0154(6) 0.0039(5) -0.0008(4) -0.0013(4)
C13 0.050(3) 0.028(3) 0.035(3) -0.002(2) 0.007(2) 0.009(2)
C14 0.027(2) 0.027(3) 0.026(3) 0.002(2) 0.000(2) 0.004(2)
C15 0.040(3) 0.049(4) 0.040(3) 0.001(3) 0.019(3) -0.004(3)
C16 0.046(3) 0.064(4) 0.040(3) 0.031(3) -0.009(3) -0.008(3)
C17 0.025(2) 0.027(3) 0.024(3) 0.004(2) -0.0079(19) -0.0040(19)
C18 0.034(3) 0.053(4) 0.039(3) 0.007(3) -0.005(2) 0.008(3)
N2 0.025(2) 0.021(2) 0.017(2) 0.0056(16) 0.0017(15) -0.0021(15)
P4 0.0209(6) 0.0166(6) 0.0152(6) 0.0030(5) -0.0002(4) -0.0021(4)
C19 0.031(3) 0.048(4) 0.073(5) 0.022(3) -0.005(3) 0.002(3)
C20 0.021(2) 0.031(3) 0.024(3) 0.003(2) -0.0036(19) -0.0067(19)
C21 0.029(3) 0.061(4) 0.052(4) 0.024(3) 0.002(2) -0.013(3)
C22 0.036(3) 0.044(3) 0.059(4) -0.007(3) 0.006(3) 0.015(3)
C23 0.037(3) 0.018(2) 0.027(3) 0.000(2) -0.001(2) 0.004(2)
C24 0.086(5) 0.059(4) 0.085(5) 0.045(4) 0.039(4) 0.040(4)

loop_
_atom_type_symbol
_atom_type_description
_atom_type_scat_dispersion_real
_atom_type_scat_dispersion_imag
_atom_type_scat_source
C C 0.0033 0.0016 'International Tables Vol C Tables 4.2.6.8 and 6.1.1.4'
H H 0.0000 0.0000 'International Tables Vol C Tables 4.2.6.8 and 6.1.1.4'
N N 0.0061 0.0033 'International Tables Vol C Tables 4.2.6.8 and 6.1.1.4'
P P 0.1023 0.0942 'International Tables Vol C Tables 4.2.6.8 and 6.1.1.4'
Pd Pd -0.9988 1.0072 'International Tables Vol C Tables 4.2.6.8 and 6.1.1.4'
Te Te -0.5308 1.6751 'International Tables Vol C Tables 4.2.6.8 and 6.1.1.4'

loop_
_geom_angle_atom_site_label_1
_geom_angle_atom_site_label_2
_geom_angle_atom_site_label_3
_geom_angle
_geom_angle_site_symmetry_1
_geom_angle_site_symmetry_3
_geom_angle_publ_flag
P4 Pd1 P2 177.53(4) . . ?
P4 Pd1 Te2 90.58(4) . . ?
P2 Pd1 Te2 90.75(4) . . ?
P4 Pd1 Te1 87.55(4) . . ?
P2 Pd1 Te1 91.14(4) . . ?
Te2 Pd1 Te1 178.04(4) . . ?
P1 Te1 Pd1 95.11(4) . . ?
N1 P1 C5 111.5(2) . . ?
N1 P1 C2 111.9(2) . . ?
C5 P1 C2 108.3(2) . . ?
N1 P1 Te1 111.16(14) . . ?
C5 P1 Te1 105.91(16) . . ?
C2 P1 Te1 107.72(15) . . ?
C3 C2 C1 110.1(4) . . ?
C3 C2 P1 110.6(4) . . ?
C1 C2 P1 113.1(3) . . ?
C4 C5 C6 112.7(4) . . ?
C4 C5 P1 114.3(4) . . ?
C6 C5 P1 112.2(4) . . ?
P1 N1 P2 124.6(2) . . ?
N1 P2 C8 105.0(2) . . ?
N1 P2 C11 101.4(2) . . ?
C8 P2 C11 105.3(2) . . ?
N1 P2 Pd1 117.02(13) . . ?
C8 P2 Pd1 110.99(15) . . ?
C11 P2 Pd1 115.90(16) . . ?
C9 C8 C7 110.0(4) . . ?
C9 C8 P2 113.2(3) . . ?
C7 C8 P2 109.7(3) . . ?
C10 C11 C12 110.6(4) . . ?
C10 C11 P2 116.6(3) . . ?
C12 C11 P2 109.3(3) . . ?
P3 Te2 Pd1 95.64(4) . . ?
N2 P3 C17 111.1(2) . . ?
N2 P3 C14 111.6(2) . . ?
C17 P3 C14 108.0(2) . . ?
N2 P3 Te2 110.55(14) . . ?
C17 P3 Te2 109.49(15) . . ?
C14 P3 Te2 105.94(16) . . ?
C15 C14 C13 112.3(4) . . ?
C15 C14 P3 113.9(3) . . ?
C13 C14 P3 112.5(3) . . ?
C16 C17 C18 110.8(4) . . ?
C16 C17 P3 111.4(3) . . ?
C18 C17 P3 111.8(3) . . ?
P3 N2 P4 124.5(2) . . ?
N2 P4 C20 105.9(2) . . ?
N2 P4 C23 104.9(2) . . ?
C20 P4 C23 106.1(2) . . ?
N2 P4 Pd1 118.31(13) . . ?
C20 P4 Pd1 110.65(15) . . ?
C23 P4 Pd1 110.29(16) . . ?
C21 C20 C19 109.6(4) . . ?
C21 C20 P4 114.8(3) . . ?
C19 C20 P4 108.8(3) . . ?
C24 C23 C22 110.3(5) . . ?
C24 C23 P4 114.8(4) . . ?
C22 C23 P4 108.6(3) . . ?

loop_
_geom_bond_atom_site_label_1
_geom_bond_atom_site_label_2
_geom_bond_distance
_geom_bond_site_symmetry_2
_geom_bond_publ_flag
Pd1 P4 2.3572(13) . ?
Pd1 P2 2.3641(13) . ?
Pd1 Te2 2.5808(11) . ?
Pd1 Te1 2.5820(11) . ?
Te1 P1 2.4422(13) . ?
P1 N1 1.583(4) . ?
P1 C5 1.836(5) . ?
P1 C2 1.838(5) . ?
C1 C2 1.529(6) . ?
C2 C3 1.519(7) . ?
C4 C5 1.522(7) . ?
C5 C6 1.536(7) . ?
N1 P2 1.646(4) . ?
P2 C8 1.851(4) . ?
P2 C11 1.860(5) . ?
C7 C8 1.530(7) . ?
C8 C9 1.527(6) . ?
C10 C11 1.527(7) . ?
C11 C12 1.527(7) . ?
Te2 P3 2.4508(13) . ?
P3 N2 1.590(4) . ?
P3 C17 1.839(4) . ?
P3 C14 1.841(5) . ?
C13 C14 1.545(7) . ?
C14 C15 1.517(7) . ?
C16 C17 1.518(7) . ?
C17 C18 1.523(7) . ?
N2 P4 1.628(4) . ?
P4 C20 1.854(4) . ?
P4 C23 1.856(5) . ?
C19 C20 1.525(7) . ?
C20 C21 1.515(7) . ?
C22 C23 1.528(7) . ?
C23 C24 1.513(7) . ?
